data_8103735
loop_
_publ_author_name
'Barrer, R.M.'
'Robinson, D.J.'

_publ_section_title
;
 The structures of salt-bearing aluminosilicates, species P and Q
;
_journal_name_full
;
Zeitschrift fuer Kristallographie, Kristallgeometrie, Kristallphysik, 
Kristallchemie (-144,1977)
;
_journal_page_first 374
_journal_page_last 390
_journal_volume 135
_journal_year 1972
_chemical_formula_sum 'Al30 Ba21.64 Cl16.44 O192 Si66'
_chemical_name_systematic '(Ba13.42 (Al30 Si66 O192)) (Ba Cl2)8.22'
_space_group_IT_number 229
_symmetry_space_group_name_Hall '-I 4 2 3'
_symmetry_space_group_name_H-M 'I m -3 m'
_cell_angle_alpha 90
_cell_angle_beta 90
_cell_angle_gamma 90
_cell_formula_units_Z 1
_cell_length_a 18.65
_cell_length_b 18.65
_cell_length_c 18.65
_cell_volume 6486.890
_citation_journal_id_ASTM ZEKGAX
_cod_data_source_file Barrer_ZEKGAX_1972_740.cif
_cod_data_source_block Al30Ba21.64Cl16.44O192Si66
_cod_original_cell_volume 6486.889
_cod_database_code 8103735

loop_
_symmetry_equiv_pos_as_xyz
x,y,z
-y,x,z
-x,-y,z
y,-x,z
x,-y,-z
y,x,-z
-x,y,-z
-y,-x,-z
z,x,y
-x,z,y
-z,-x,y
x,-z,y
z,-x,-y
x,z,-y
-z,x,-y
-x,-z,-y
y,z,x
y,-z,-x
z,y,-x
-y,z,-x
-z,-y,-x
-y,-z,x
z,-y,x
-z,y,x
-x,-y,-z
y,-x,-z
x,y,-z
-y,x,-z
-x,y,z
-y,-x,z
x,-y,z
y,x,z
-z,-x,-y
x,-z,-y
z,x,-y
-x,z,-y
-z,x,y
-x,-z,y
z,-x,y
x,z,y
-y,-z,-x
-y,z,x
-z,-y,x
y,-z,x
z,y,x
y,z,-x
-z,y,-x
z,-y,-x
x+1/2,y+1/2,z+1/2
-y+1/2,x+1/2,z+1/2
-x+1/2,-y+1/2,z+1/2
y+1/2,-x+1/2,z+1/2
x+1/2,-y+1/2,-z+1/2
y+1/2,x+1/2,-z+1/2
-x+1/2,y+1/2,-z+1/2
-y+1/2,-x+1/2,-z+1/2
z+1/2,x+1/2,y+1/2
-x+1/2,z+1/2,y+1/2
-z+1/2,-x+1/2,y+1/2
x+1/2,-z+1/2,y+1/2
z+1/2,-x+1/2,-y+1/2
x+1/2,z+1/2,-y+1/2
-z+1/2,x+1/2,-y+1/2
-x+1/2,-z+1/2,-y+1/2
y+1/2,z+1/2,x+1/2
y+1/2,-z+1/2,-x+1/2
z+1/2,y+1/2,-x+1/2
-y+1/2,z+1/2,-x+1/2
-z+1/2,-y+1/2,-x+1/2
-y+1/2,-z+1/2,x+1/2
z+1/2,-y+1/2,x+1/2
-z+1/2,y+1/2,x+1/2
-x+1/2,-y+1/2,-z+1/2
y+1/2,-x+1/2,-z+1/2
x+1/2,y+1/2,-z+1/2
-y+1/2,x+1/2,-z+1/2
-x+1/2,y+1/2,z+1/2
-y+1/2,-x+1/2,z+1/2
x+1/2,-y+1/2,z+1/2
y+1/2,x+1/2,z+1/2
-z+1/2,-x+1/2,-y+1/2
x+1/2,-z+1/2,-y+1/2
z+1/2,x+1/2,-y+1/2
-x+1/2,z+1/2,-y+1/2
-z+1/2,x+1/2,y+1/2
-x+1/2,-z+1/2,y+1/2
z+1/2,-x+1/2,y+1/2
x+1/2,z+1/2,y+1/2
-y+1/2,-z+1/2,-x+1/2
-y+1/2,z+1/2,x+1/2
-z+1/2,-y+1/2,x+1/2
y+1/2,-z+1/2,x+1/2
z+1/2,y+1/2,x+1/2
y+1/2,z+1/2,-x+1/2
-z+1/2,y+1/2,-x+1/2
z+1/2,-y+1/2,-x+1/2

loop_
_atom_site_label
_atom_site_type_symbol
_atom_site_fract_x
_atom_site_fract_y
_atom_site_fract_z
_atom_site_occupancy
_atom_site_U_iso_or_equiv
Ba4 Ba+2 0.1413 0.1413 0.1413 0.34 0.0
O1 O-2 0.1268 0.1268 0.3156 1 0.0
O2 O-2 0.2574 0.2574 0.4039 1 0.0
Al1 Al+3 0.0814 0.1937 0.3211 0.313 0.0
Ba1 Ba+2 0 0.25 0.5 0.6 0.0
O3 O-2 0 0.1834 0.34 1 0.0
O4 O-2 0.25 0.1169 0.3831 1 0.0
Si1 Si+4 0.0814 0.1937 0.3211 0.687 0.0
Cl1 Cl-1 0.406 0 0 0.87 0.0
Ba2 Ba+2 0 0.3877 0 0.39 0.0
Ba3 Ba+2 0.1194 0.1194 0 0.18 0.0
Cl2 Cl-1 0 0.154 0 0.2 0.0
Cl3 Cl-1 0 0.254 0 0.3 0.0
